data_7702353
loop_
_publ_author_name
'Mann, Karen L. V.'
'Psillakis, Elefteria'
'Jeffery, John C.'
'Rees, Leigh H.'
'Harden, Nicholas M.'
'McCleverty, Jon A.'
'Ward, Michael D.'
'Gatteschi, Dante'
'Totti, Federico'
'Mabbs,, Frank E.'
'McInnes, Eric J. L.'
'Riedi, Peter C.'
'Smith, Graham M.'

_publ_section_title
;
 Tetranuclear grid-like copper(II) complexes with pyrazolate bridges:
 syntheses, structures, magnetic and EPR spectroscopic properties
;
_journal_issue 3
_journal_name_full 'Journal of the Chemical Society, Dalton Transactions'
_journal_page_first 339
_journal_paper_doi 10.1039/a807599i
_journal_year 1999
_chemical_formula_sum 'C24 H21 F12 N9 Ni O P2'
_chemical_formula_weight 800.15
_space_group_IT_number 14
_space_group_name_Hall '-P 2yn'
_space_group_name_H-M_alt 'P 1 21/n 1'
_symmetry_cell_setting monoclinic
_symmetry_space_group_name_H-M 'P 1 21/n 1'
_atom_sites_solution_hydrogens geom
_atom_sites_solution_primary direct
_atom_sites_solution_secondary difmap
_audit_creation_method SHELXL
_cell_angle_alpha 90.00
_cell_angle_beta 96.26(2)
_cell_angle_gamma 90.00
_cell_formula_units_Z 4
_cell_length_a 11.531(3)
_cell_length_b 12.642(3)
_cell_length_c 21.607(5)
_cell_measurement_temperature 173(2)
_cell_volume 3131.0(13)
_computing_cell_refinement 'SAINT (Siemens 1995b)'
_computing_data_collection 'SMART (Siemens 1995b)'
_computing_data_reduction 'SAINT (Siemens 1995b)'
_computing_molecular_graphics 'SHELXTL (Siemens 1995a)'
_computing_publication_material 'SHELXTL (Siemens 1995a)'
_computing_structure_refinement 'SHELXTL (Siemens 1995a)'
_computing_structure_solution 'SHELXTL (Siemens 1995a)'
_diffrn_ambient_temperature 173(2)
_diffrn_measurement_device 'Siemens SMART Area Detector'
_diffrn_measurement_method '\w rotation with narrow frames (0.3 degrees)'
_diffrn_radiation_monochromator graphite
_diffrn_radiation_source 'fine-focus sealed tube'
_diffrn_radiation_type MoK\a
_diffrn_radiation_wavelength 0.71073
_diffrn_reflns_av_R_equivalents 0.0627
_diffrn_reflns_av_sigmaI/netI 0.0887
_diffrn_reflns_limit_h_max 14
_diffrn_reflns_limit_h_min -14
_diffrn_reflns_limit_k_max 16
_diffrn_reflns_limit_k_min -11
_diffrn_reflns_limit_l_max 24
_diffrn_reflns_limit_l_min -28
_diffrn_reflns_number 19307
_diffrn_reflns_theta_max 27.48
_diffrn_reflns_theta_min 1.87
_exptl_absorpt_coefficient_mu 0.831
_exptl_crystal_colour 'pale green'
_exptl_crystal_density_diffrn 1.698
_exptl_crystal_F_000 1608
_exptl_crystal_size_max 0.2
_exptl_crystal_size_mid 0.1
_exptl_crystal_size_min 0.1
_refine_diff_density_max 0.990
_refine_diff_density_min -0.509
_refine_diff_density_rms 0.091
_refine_ls_extinction_method none
_refine_ls_goodness_of_fit_all 1.010
_refine_ls_goodness_of_fit_obs 1.102
_refine_ls_matrix_type full
_refine_ls_number_parameters 442
_refine_ls_number_reflns 7100
_refine_ls_number_restraints 0
_refine_ls_restrained_S_all 1.010
_refine_ls_restrained_S_obs 1.102
_refine_ls_R_factor_all 0.1255
_refine_ls_R_factor_obs 0.0615
_refine_ls_shift/esd_max 0.000
_refine_ls_shift/esd_mean 0.000
_refine_ls_structure_factor_coef Fsqd
_refine_ls_weighting_details 'w=1/[\s^2^(Fo^2^)+(0.0685P)^2^+3.2831P] where P=(Fo^2^+2Fc^2^)/3'
_refine_ls_weighting_scheme calc
_refine_ls_wR_factor_all 0.1646
_refine_ls_wR_factor_obs 0.1341
_reflns_number_observed 4106
_reflns_number_total 7100
_reflns_observed_criterion >2sigma(I)
_cod_data_source_file 807599i.txt
_cod_data_source_block /tintin3/people/karen/pop/sad
_cod_depositor_comments
;
The following automatic conversions were performed:

data item '_refine_ls_weighting_scheme' value 'calc
w=1/[\s^2^(Fo^2^)+(0.0685P)^2^+3.2831P] where P=(Fo^2^+2Fc^2^)/3' was
changed to 'calc'. A new data item '_refine_ls_weighting_details' was
created with the value set to
'w=1/[\s^2^(Fo^2^)+(0.0685P)^2^+3.2831P] where P=(Fo^2^+2Fc^2^)/3'.

Automatic conversion script
Id: cif_fix_values 6909 2019-04-08 15:41:33Z antanas 
;
_cod_original_cell_volume 3130.8(13)
_cod_original_sg_symbol_H-M P2(1)/n
_cod_database_code 7702353

loop_
_symmetry_equiv_pos_as_xyz
'x, y, z'
'-x+1/2, y+1/2, -z+1/2'
'-x, -y, -z'
'x-1/2, -y-1/2, z-1/2'

loop_
_atom_site_aniso_label
_atom_site_aniso_U_11
_atom_site_aniso_U_22
_atom_site_aniso_U_33
_atom_site_aniso_U_23
_atom_site_aniso_U_13
_atom_site_aniso_U_12
Ni1 0.0246(3) 0.0253(3) 0.0201(3) -0.0003(2) 0.0031(2) -0.0007(3)
N11 0.024(2) 0.032(2) 0.023(2) -0.003(2) 0.0028(15) -0.002(2)
N12 0.029(2) 0.042(2) 0.026(2) 0.004(2) 0.000(2) 0.001(2)
C13 0.048(3) 0.046(3) 0.023(2) -0.001(2) 0.003(2) -0.020(3)
C14 0.050(3) 0.032(3) 0.031(3) -0.005(2) 0.015(2) -0.006(2)
C15 0.032(3) 0.025(2) 0.028(2) -0.006(2) 0.011(2) -0.004(2)
N21 0.027(2) 0.030(2) 0.025(2) 0.001(2) 0.005(2) 0.001(2)
C22 0.027(2) 0.028(3) 0.030(2) 0.003(2) 0.009(2) 0.000(2)
C23 0.039(3) 0.032(3) 0.055(3) -0.001(3) 0.015(2) 0.008(2)
C24 0.044(3) 0.043(3) 0.063(4) 0.014(3) 0.016(3) 0.016(3)
C25 0.032(3) 0.052(4) 0.048(3) 0.014(3) 0.005(2) 0.011(3)
C26 0.031(3) 0.042(3) 0.027(2) 0.005(2) -0.001(2) 0.003(2)
N31 0.028(2) 0.025(2) 0.026(2) -0.004(2) 0.002(2) -0.003(2)
N32 0.033(2) 0.026(2) 0.032(2) -0.002(2) 0.007(2) -0.005(2)
C33 0.029(3) 0.039(3) 0.040(3) -0.014(2) 0.001(2) -0.002(2)
C34 0.036(3) 0.046(3) 0.030(3) -0.007(2) 0.000(2) 0.001(2)
C35 0.025(2) 0.030(3) 0.025(2) -0.004(2) 0.001(2) 0.005(2)
N41 0.027(2) 0.025(2) 0.024(2) 0.000(2) 0.0032(14) 0.000(2)
C42 0.030(2) 0.025(2) 0.024(2) 0.001(2) 0.004(2) 0.008(2)
C43 0.037(3) 0.031(3) 0.026(2) 0.000(2) 0.005(2) 0.006(2)
C44 0.047(3) 0.037(3) 0.033(3) 0.005(2) 0.016(2) -0.001(2)
C45 0.034(3) 0.037(3) 0.043(3) 0.003(2) 0.011(2) -0.010(2)
C46 0.032(3) 0.033(3) 0.032(3) -0.007(2) 0.007(2) -0.005(2)
N51 0.027(2) 0.028(2) 0.025(2) -0.001(2) 0.006(2) -0.003(2)
N52 0.031(2) 0.039(2) 0.031(2) -0.002(2) 0.006(2) -0.001(2)
C53 0.036(3) 0.049(3) 0.032(3) 0.004(2) 0.014(2) -0.005(2)
C54 0.047(3) 0.043(3) 0.034(3) 0.009(2) 0.003(2) 0.000(3)
C55 0.037(3) 0.028(3) 0.027(2) -0.001(2) 0.001(2) -0.004(2)
N61 0.029(2) 0.030(2) 0.028(2) -0.006(2) 0.000(2) 0.004(2)
C62 0.038(3) 0.025(2) 0.028(2) -0.004(2) -0.004(2) -0.006(2)
C63 0.045(3) 0.031(3) 0.038(3) 0.003(2) 0.000(2) -0.002(2)
C64 0.045(3) 0.031(3) 0.045(3) -0.002(2) -0.007(2) 0.000(2)
C65 0.033(3) 0.037(3) 0.047(3) -0.010(2) 0.002(2) 0.006(2)
C66 0.039(3) 0.035(3) 0.030(2) -0.002(2) 0.005(2) 0.002(2)
P1 0.0572(9) 0.0366(8) 0.0288(7) 0.0020(6) 0.0064(6) -0.0015(7)
F1 0.092(3) 0.132(4) 0.137(4) 0.071(3) 0.054(3) 0.016(3)
F2 0.234(6) 0.041(2) 0.069(3) 0.009(2) 0.046(3) 0.032(3)
F3 0.116(3) 0.101(3) 0.042(2) 0.003(2) -0.019(2) 0.016(3)
F4 0.127(4) 0.060(2) 0.068(2) 0.008(2) 0.028(2) 0.030(2)
F5 0.161(5) 0.097(3) 0.067(3) 0.025(2) -0.049(3) -0.044(3)
F6 0.063(3) 0.146(4) 0.130(4) 0.069(3) 0.047(3) 0.024(3)
P2 0.0321(7) 0.0471(8) 0.0430(8) 0.0087(7) 0.0028(6) 0.0028(7)
F7 0.049(2) 0.125(4) 0.077(3) 0.057(2) 0.017(2) -0.001(2)
F8 0.067(2) 0.113(3) 0.054(2) 0.012(2) -0.014(2) 0.017(2)
F9 0.065(2) 0.062(2) 0.088(3) -0.017(2) 0.012(2) 0.014(2)
F10 0.052(2) 0.076(2) 0.051(2) 0.018(2) -0.008(2) -0.010(2)
F11 0.110(3) 0.048(2) 0.087(3) 0.008(2) -0.003(2) 0.012(2)
F12 0.036(2) 0.077(3) 0.088(3) 0.025(2) 0.019(2) 0.012(2)
O1 0.040(2) 0.049(2) 0.043(2) -0.003(2) 0.013(2) -0.010(2)

loop_
_atom_site_label
_atom_site_type_symbol
_atom_site_fract_x
_atom_site_fract_y
_atom_site_fract_z
_atom_site_U_iso_or_equiv
_atom_site_thermal_displace_type
_atom_site_occupancy
_atom_site_calc_flag
_atom_site_refinement_flags
Ni1 Ni 0.32710(5) 0.52393(4) 0.17516(2) 0.0233(2) Uani 1 d .
N11 N 0.2465(3) 0.4072(3) 0.1178(2) 0.0262(8) Uani 1 d .
N12 N 0.1543(3) 0.4003(3) 0.0740(2) 0.0325(9) Uani 1 d .
H12 H 0.0972(3) 0.4468(3) 0.0692(2) 0.039 Uiso 1 calc R
C13 C 0.1602(5) 0.3132(4) 0.0384(2) 0.0389(12) Uani 1 d .
H13 H 0.1047(5) 0.2916(4) 0.0051(2) 0.047 Uiso 1 calc R
C14 C 0.2625(4) 0.2612(4) 0.0595(2) 0.0369(12) Uani 1 d .
H14 H 0.2923(4) 0.1979(4) 0.0437(2) 0.044 Uiso 1 calc R
C15 C 0.3124(4) 0.3228(3) 0.1095(2) 0.0276(10) Uani 1 d .
N21 N 0.4456(3) 0.3951(3) 0.1899(2) 0.0274(8) Uani 1 d .
C22 C 0.4214(4) 0.3121(4) 0.1510(2) 0.0280(10) Uani 1 d .
C23 C 0.4939(4) 0.2250(4) 0.1513(2) 0.0412(12) Uani 1 d .
H23 H 0.4753(4) 0.1682(4) 0.1232(2) 0.049 Uiso 1 calc R
C24 C 0.5933(5) 0.2210(5) 0.1927(3) 0.0493(15) Uani 1 d .
H24 H 0.6443(5) 0.1619(5) 0.1936(3) 0.059 Uiso 1 calc R
C25 C 0.6169(4) 0.3044(4) 0.2325(2) 0.0439(13) Uani 1 d .
H25 H 0.6848(4) 0.3036(4) 0.2616(2) 0.053 Uiso 1 calc R
C26 C 0.5421(4) 0.3893(4) 0.2303(2) 0.0336(11) Uani 1 d .
H26 H 0.5595(4) 0.4461(4) 0.2586(2) 0.040 Uiso 1 calc R
N31 N 0.4181(3) 0.6120(3) 0.2442(2) 0.0263(8) Uani 1 d .
N32 N 0.5151(3) 0.6711(3) 0.2515(2) 0.0301(9) Uani 1 d .
H32 H 0.5541(3) 0.6913(3) 0.2207(2) 0.036 Uiso 1 calc R
C33 C 0.5454(4) 0.6958(4) 0.3112(2) 0.0361(12) Uani 1 d .
H33 H 0.6111(4) 0.7369(4) 0.3270(2) 0.043 Uiso 1 calc R
C34 C 0.4649(4) 0.6511(4) 0.3457(2) 0.0378(12) Uani 1 d .
H34 H 0.4625(4) 0.6549(4) 0.3894(2) 0.045 Uiso 1 calc R
C35 C 0.3866(4) 0.5985(4) 0.3013(2) 0.0268(10) Uani 1 d .
N41 N 0.2367(3) 0.4886(3) 0.2520(2) 0.0255(8) Uani 1 d .
C42 C 0.2841(4) 0.5316(3) 0.3067(2) 0.0260(9) Uani 1 d .
C43 C 0.2372(4) 0.5141(4) 0.3617(2) 0.0314(10) Uani 1 d .
H43 H 0.2737(4) 0.5427(4) 0.3996(2) 0.038 Uiso 1 calc R
C44 C 0.1371(4) 0.4549(4) 0.3615(2) 0.0378(12) Uani 1 d .
H44 H 0.1029(4) 0.4429(4) 0.3989(2) 0.045 Uiso 1 calc R
C45 C 0.0872(4) 0.4134(4) 0.3056(2) 0.0376(12) Uani 1 d .
H45 H 0.0168(4) 0.3739(4) 0.3040(2) 0.045 Uiso 1 calc R
C46 C 0.1405(4) 0.4296(4) 0.2524(2) 0.0322(11) Uani 1 d .
H46 H 0.1078(4) 0.3978(4) 0.2146(2) 0.039 Uiso 1 calc R
N51 N 0.4126(3) 0.5842(3) 0.1032(2) 0.0266(8) Uani 1 d .
N52 N 0.5116(3) 0.5662(3) 0.0775(2) 0.0332(9) Uani 1 d .
H52 H 0.5630(3) 0.5172(3) 0.0903(2) 0.040 Uiso 1 calc R
C53 C 0.5223(4) 0.6326(4) 0.0299(2) 0.0384(12) Uani 1 d .
H53 H 0.5855(4) 0.6348(4) 0.0052(2) 0.046 Uiso 1 calc R
C54 C 0.4257(5) 0.6968(4) 0.0232(2) 0.0415(13) Uani 1 d .
H54 H 0.4078(5) 0.7512(4) -0.0066(2) 0.050 Uiso 1 calc R
C55 C 0.3585(4) 0.6633(4) 0.0709(2) 0.0307(11) Uani 1 d .
N61 N 0.2129(3) 0.6472(3) 0.1398(2) 0.0294(9) Uani 1 d .
C62 C 0.2466(4) 0.6975(4) 0.0890(2) 0.0307(11) Uani 1 d .
C63 C 0.1815(5) 0.7758(4) 0.0574(2) 0.0383(12) Uani 1 d .
H63 H 0.2067(5) 0.8079(4) 0.0214(2) 0.046 Uiso 1 calc R
C64 C 0.0780(5) 0.8064(4) 0.0796(2) 0.0412(13) Uani 1 d .
H64 H 0.0320(5) 0.8614(4) 0.0595(2) 0.049 Uiso 1 calc R
C65 C 0.0428(4) 0.7564(4) 0.1310(2) 0.0395(12) Uani 1 d .
H65 H -0.0279(4) 0.7762(4) 0.1466(2) 0.047 Uiso 1 calc R
C66 C 0.1112(4) 0.6773(4) 0.1594(2) 0.0346(11) Uani 1 d .
H66 H 0.0854(4) 0.6424(4) 0.1944(2) 0.042 Uiso 1 calc R
P1 P 0.74019(13) -0.01722(11) 0.07324(6) 0.0407(3) Uani 1 d .
F1 F 0.8564(4) 0.0099(4) 0.0417(2) 0.117(2) Uani 1 d .
F2 F 0.7207(5) 0.1033(3) 0.0787(2) 0.112(2) Uani 1 d .
F3 F 0.6766(4) -0.0211(3) 0.0058(2) 0.0883(13) Uani 1 d .
F4 F 0.7749(4) -0.1397(3) 0.0690(2) 0.0839(13) Uani 1 d .
F5 F 0.8137(5) -0.0187(4) 0.1392(2) 0.113(2) Uani 1 d .
F6 F 0.6305(4) -0.0485(4) 0.1048(2) 0.110(2) Uani 1 d .
P2 P -0.16896(11) 0.47787(12) 0.09675(6) 0.0408(3) Uani 1 d .
F7 F -0.2789(3) 0.4444(4) 0.1311(2) 0.0828(13) Uani 1 d .
F8 F -0.0851(3) 0.4642(3) 0.1589(2) 0.0794(12) Uani 1 d .
F9 F -0.1917(3) 0.5989(3) 0.1123(2) 0.0717(11) Uani 1 d .
F10 F -0.2525(3) 0.4926(3) 0.03405(14) 0.0606(9) Uani 1 d .
F11 F -0.1446(4) 0.3590(3) 0.0792(2) 0.0827(12) Uani 1 d .
F12 F -0.0599(3) 0.5161(3) 0.0617(2) 0.0662(10) Uani 1 d .
O1 O 0.6532(3) 0.7400(3) 0.1620(2) 0.0438(9) Uani 1 d .

loop_
_atom_type_symbol
_atom_type_description
_atom_type_scat_dispersion_real
_atom_type_scat_dispersion_imag
_atom_type_scat_source
C C 0.0033 0.0016 'International Tables Vol C Tables 4.2.6.8 and 6.1.1.4'
H H 0.0000 0.0000 'International Tables Vol C Tables 4.2.6.8 and 6.1.1.4'
N N 0.0061 0.0033 'International Tables Vol C Tables 4.2.6.8 and 6.1.1.4'
F F 0.0171 0.0103 'International Tables Vol C Tables 4.2.6.8 and 6.1.1.4'
P P 0.1023 0.0942 'International Tables Vol C Tables 4.2.6.8 and 6.1.1.4'
Ni Ni 0.3393 1.1124 'International Tables Vol C Tables 4.2.6.8 and 6.1.1.4'
O O 0.0106 0.0060 'International Tables Vol C Tables 4.2.6.8 and 6.1.1.4'

loop_
_geom_angle_atom_site_label_1
_geom_angle_atom_site_label_2
_geom_angle_atom_site_label_3
_geom_angle
N31 Ni1 N51 95.66(14)
N31 Ni1 N11 167.53(14)
N51 Ni1 N11 91.82(14)
N31 Ni1 N41 78.43(14)
N51 Ni1 N41 170.72(14)
N11 Ni1 N41 95.28(14)
N31 Ni1 N61 96.36(14)
N51 Ni1 N61 77.75(15)
N11 Ni1 N61 94.96(14)
N41 Ni1 N61 95.67(14)
N31 Ni1 N21 92.15(14)
N51 Ni1 N21 92.50(14)
N11 Ni1 N21 77.54(14)
N41 Ni1 N21 94.85(14)
N61 Ni1 N21 167.60(14)
C15 N11 N12 105.8(4)
C15 N11 Ni1 115.1(3)
N12 N11 Ni1 137.1(3)
N11 N12 C13 111.6(4)
N12 C13 C14 107.1(4)
C13 C14 C15 104.7(4)
N11 C15 C14 110.8(4)
N11 C15 C22 117.0(4)
C14 C15 C22 132.2(4)
C26 N21 C22 117.6(4)
C26 N21 Ni1 127.9(3)
C22 N21 Ni1 114.5(3)
N21 C22 C23 122.0(4)
N21 C22 C15 114.4(4)
C23 C22 C15 123.6(4)
C24 C23 C22 119.6(5)
C25 C24 C23 118.3(5)
C24 C25 C26 119.9(5)
N21 C26 C25 122.6(5)
C35 N31 N32 105.7(3)
C35 N31 Ni1 115.7(3)
N32 N31 Ni1 137.7(3)
C33 N32 N31 111.7(4)
N32 C33 C34 107.9(4)
C33 C34 C35 104.2(4)
N31 C35 C34 110.5(4)
N31 C35 C42 116.7(4)
C34 C35 C42 132.8(4)
C46 N41 C42 118.1(4)
C46 N41 Ni1 127.4(3)
C42 N41 Ni1 114.5(3)
N41 C42 C43 121.9(4)
N41 C42 C35 114.3(4)
C43 C42 C35 123.7(4)
C44 C43 C42 119.4(4)
C43 C44 C45 118.7(4)
C46 C45 C44 119.4(4)
N41 C46 C45 122.3(4)
C55 N51 N52 106.3(4)
C55 N51 Ni1 115.8(3)
N52 N51 Ni1 138.0(3)
N51 N52 C53 111.3(4)
N52 C53 C54 108.0(4)
C53 C54 C55 104.4(4)
N51 C55 C54 110.0(4)
N51 C55 C62 117.3(4)
C54 C55 C62 132.7(4)
C66 N61 C62 117.2(4)
C66 N61 Ni1 128.4(3)
C62 N61 Ni1 114.4(3)
N61 C62 C63 123.2(5)
N61 C62 C55 114.7(4)
C63 C62 C55 122.1(4)
C62 C63 C64 118.1(5)
C65 C64 C63 119.4(5)
C66 C65 C64 119.3(5)
N61 C66 C65 122.8(5)
F2 P1 F6 94.9(3)
F2 P1 F3 92.6(2)
F6 P1 F3 94.6(3)
F2 P1 F5 90.6(3)
F6 P1 F5 89.0(3)
F3 P1 F5 174.9(3)
F2 P1 F4 173.9(3)
F6 P1 F4 89.9(2)
F3 P1 F4 90.6(2)
F5 P1 F4 85.8(2)
F2 P1 F1 87.5(3)
F6 P1 F1 177.3(3)
F3 P1 F1 86.5(3)
F5 P1 F1 89.7(3)
F4 P1 F1 87.6(2)
F8 P2 F11 89.5(2)
F8 P2 F10 179.4(2)
F11 P2 F10 90.8(2)
F8 P2 F9 91.4(2)
F11 P2 F9 178.0(2)
F10 P2 F9 88.2(2)
F8 P2 F7 91.1(2)
F11 P2 F7 91.8(2)
F10 P2 F7 89.4(2)
F9 P2 F7 90.0(2)
F8 P2 F12 89.8(2)
F11 P2 F12 90.2(2)
F10 P2 F12 89.7(2)
F9 P2 F12 88.0(2)
F7 P2 F12 177.8(2)

loop_
_geom_bond_atom_site_label_1
_geom_bond_atom_site_label_2
_geom_bond_distance
Ni1 N31 2.056(4)
Ni1 N51 2.074(4)
Ni1 N11 2.080(4)
Ni1 N41 2.101(4)
Ni1 N61 2.127(4)
Ni1 N21 2.128(4)
N11 C15 1.334(6)
N11 N12 1.347(5)
N12 C13 1.349(6)
C13 C14 1.383(7)
C14 C15 1.402(6)
C15 C22 1.468(6)
N21 C26 1.339(6)
N21 C22 1.355(6)
C22 C23 1.383(6)
C23 C24 1.375(7)
C24 C25 1.369(8)
C25 C26 1.374(7)
N31 C35 1.333(5)
N31 N32 1.341(5)
N32 C33 1.336(6)
C33 C34 1.374(7)
C34 C35 1.410(6)
C35 C42 1.469(6)
N41 C46 1.337(6)
N41 C42 1.360(5)
C42 C43 1.377(6)
C43 C44 1.375(7)
C44 C45 1.382(7)
C45 C46 1.378(6)
N51 C55 1.335(6)
N51 N52 1.343(5)
N52 C53 1.345(6)
C53 C54 1.373(7)
C54 C55 1.419(7)
C55 C62 1.455(7)
N61 C66 1.345(6)
N61 C62 1.360(6)
C62 C63 1.377(7)
C63 C64 1.389(7)
C64 C65 1.377(7)
C65 C66 1.376(7)
P1 F2 1.546(4)
P1 F6 1.552(4)
P1 F3 1.560(4)
P1 F5 1.576(4)
P1 F4 1.605(4)
P1 F1 1.606(4)
P2 F8 1.577(3)
P2 F11 1.582(4)
P2 F10 1.585(3)
P2 F9 1.594(4)
P2 F7 1.594(3)
P2 F12 1.612(3)
